data_4075488
loop_
_publ_author_name
'Mountford, Andrew J.'
'Lancaster, Simon J.'
'Coles, Simon J.'
'Horton, Peter N.'
'Hughes, David L.'
'Hursthouse, Michael B.'
'Light, Mark E.'

_publ_section_title
;
 The Synthesis, Molecular Structures, and Supramolecular Architecture of
 Amine Adducts of Bis(pentafluorophenyl)zinc
;
_journal_issue 16
_journal_name_full Organometallics
_journal_page_first 3837
_journal_paper_doi 10.1021/om060319d
_journal_volume 25
_journal_year 2006
_chemical_formula_sum 'C40 H30 F10 N2 Zn'
_chemical_formula_weight 794.03
_chemical_name_systematic
;
 ?
;
_space_group_IT_number 2
_symmetry_cell_setting triclinic
_symmetry_space_group_name_Hall '-P 1'
_symmetry_space_group_name_H-M 'P -1'
_atom_sites_solution_hydrogens geom
_atom_sites_solution_primary direct
_atom_sites_solution_secondary difmap
_audit_creation_method SHELXL-97
_cell_angle_alpha 78.780(2)
_cell_angle_beta 80.701(2)
_cell_angle_gamma 62.503(1)
_cell_formula_units_Z 2
_cell_length_a 11.1400(3)
_cell_length_b 11.6904(3)
_cell_length_c 15.1739(4)
_cell_measurement_reflns_used 7501
_cell_measurement_temperature 120(2)
_cell_measurement_theta_max 27.485
_cell_measurement_theta_min 2.910
_cell_volume 1713.52(8)
_computing_cell_refinement ' DENZO (Otwinowski & Minor, 1997) and COLLECT (Hooft, 1998)'
_computing_data_collection ' DENZO (Otwinowski and Minor, 1997)'
_computing_data_reduction ' DENZO (Otwinowski & Minor, 1997) and COLLECT (Hooft, 1998)'
_computing_molecular_graphics 'PLATON (Spek, 1990)'
_computing_structure_refinement 'SHELXL-97 (Sheldrick, 1997b)'
_computing_structure_solution 'SHELXS-97 (Sheldrick, 1997a)'
_diffrn_ambient_temperature 120(2)
_diffrn_detector_area_resol_mean 9.091
_diffrn_measured_fraction_theta_full 0.995
_diffrn_measured_fraction_theta_max 0.995
_diffrn_measurement_device_type 'Nonius KappaCCD Area Detector'
_diffrn_measurement_method '\f and \w scans to fill Ewald Sphere'
_diffrn_radiation_monochromator graphite
_diffrn_radiation_source 'Nonius FR591 rotating anode'
_diffrn_radiation_type MoK\a
_diffrn_radiation_wavelength 0.71073
_diffrn_reflns_av_R_equivalents 0.0433
_diffrn_reflns_av_sigmaI/netI 0.0348
_diffrn_reflns_limit_h_max 14
_diffrn_reflns_limit_h_min -14
_diffrn_reflns_limit_k_max 15
_diffrn_reflns_limit_k_min -15
_diffrn_reflns_limit_l_max 19
_diffrn_reflns_limit_l_min -19
_diffrn_reflns_number 34402
_diffrn_reflns_theta_full 27.50
_diffrn_reflns_theta_max 27.50
_diffrn_reflns_theta_min 3.11
_exptl_absorpt_coefficient_mu 0.805
_exptl_absorpt_correction_T_max 0.9239
_exptl_absorpt_correction_T_min 0.7660
_exptl_absorpt_correction_type multi-scan
_exptl_absorpt_process_details 'SORTAV Blessing (1997)'
_exptl_crystal_colour Colourless
_exptl_crystal_density_diffrn 1.539
_exptl_crystal_density_method 'not measured'
_exptl_crystal_description Shard
_exptl_crystal_F_000 808
_exptl_crystal_size_max 0.35
_exptl_crystal_size_mid 0.30
_exptl_crystal_size_min 0.10
_refine_diff_density_max 0.360
_refine_diff_density_min -0.482
_refine_diff_density_rms 0.056
_refine_ls_extinction_coef 0.0024(5)
_refine_ls_extinction_expression Fc^*^=kFc[1+0.001xFc^2^\l^3^/sin(2\q)]^-1/4^
_refine_ls_extinction_method SHELXL
_refine_ls_goodness_of_fit_ref 1.047
_refine_ls_hydrogen_treatment constr
_refine_ls_matrix_type full
_refine_ls_number_parameters 479
_refine_ls_number_reflns 7846
_refine_ls_number_restraints 0
_refine_ls_restrained_S_all 1.047
_refine_ls_R_factor_all 0.0460
_refine_ls_R_factor_gt 0.0333
_refine_ls_shift/su_max 0.001
_refine_ls_shift/su_mean 0.000
_refine_ls_structure_factor_coef Fsqd
_refine_ls_weighting_details 'calc w=1/[\s^2^(Fo^2^)+(0.0316P)^2^+0.8255P] where P=(Fo^2^+2Fc^2^)/3'
_refine_ls_weighting_scheme calc
_refine_ls_wR_factor_gt 0.0733
_refine_ls_wR_factor_ref 0.0782
_reflns_number_gt 6571
_reflns_number_total 7846
_reflns_threshold_expression >2sigma(I)
_cod_data_source_file om060319dsi20060602_044627.cif
_cod_data_source_block comp5
_cod_depositor_comments
;
The following automatic conversions were performed:

'_symmetry_cell_setting' value 'Triclinic' changed to 'triclinic'
according to /home/saulius/struct/CIF-dictionaries/cif_core.dic
dictionary named 'cif_core.dic' version 2.4.1 from 2010-06-29.

Automatic conversion script
Id: cif_fix_values 1715 2011-07-08 13:25:40Z adriana 
;
_cod_original_sg_symbol_H-M P-1
_cod_database_code 4075488

loop_
_symmetry_equiv_pos_as_xyz
'x, y, z'
'-x, -y, -z'

loop_
_atom_site_label
_atom_site_type_symbol
_atom_site_fract_x
_atom_site_fract_y
_atom_site_fract_z
_atom_site_U_iso_or_equiv
_atom_site_adp_type
_atom_site_occupancy
_atom_site_symmetry_multiplicity
_atom_site_calc_flag
_atom_site_refinement_flags
C1 C 0.18136(18) 0.86270(17) 0.43675(12) 0.0248(4) Uani 1 1 d .
H1A H 0.2573 0.8817 0.4429 0.030 Uiso 1 1 calc R
H1B H 0.1439 0.8419 0.4981 0.030 Uiso 1 1 calc R
C2 C 0.07252(18) 0.98175(17) 0.38863(12) 0.0240(4) Uani 1 1 d .
C3 C -0.04347(18) 0.97739(18) 0.36948(13) 0.0277(4) Uani 1 1 d .
H3 H -0.0530 0.8992 0.3866 0.033 Uiso 1 1 calc R
C4 C -0.14478(19) 1.08567(19) 0.32583(13) 0.0331(4) Uani 1 1 d .
H4 H -0.2221 1.0806 0.3116 0.040 Uiso 1 1 calc R
C5 C -0.1342(2) 1.20162(19) 0.30263(13) 0.0341(4) Uani 1 1 d .
H5 H -0.2038 1.2760 0.2726 0.041 Uiso 1 1 calc R
C6 C -0.0214(2) 1.20777(19) 0.32368(13) 0.0339(4) Uani 1 1 d .
H6 H -0.0143 1.2873 0.3091 0.041 Uiso 1 1 calc R
C7 C 0.08176(19) 1.09828(18) 0.36599(12) 0.0285(4) Uani 1 1 d .
H7 H 0.1594 1.1034 0.3795 0.034 Uiso 1 1 calc R
C8 C 0.30450(19) 0.62538(17) 0.45050(12) 0.0271(4) Uani 1 1 d .
H8A H 0.2543 0.6349 0.5109 0.032 Uiso 1 1 calc R
H8B H 0.3969 0.6135 0.4564 0.032 Uiso 1 1 calc R
C9 C 0.31526(18) 0.50611(16) 0.41968(11) 0.0235(4) Uani 1 1 d .
C10 C 0.19986(18) 0.48851(18) 0.41996(13) 0.0282(4) Uani 1 1 d .
H10 H 0.1136 0.5533 0.4388 0.034 Uiso 1 1 calc R
C11 C 0.2089(2) 0.37807(19) 0.39318(14) 0.0331(4) Uani 1 1 d .
H11 H 0.1290 0.3680 0.3931 0.040 Uiso 1 1 calc R
C12 C 0.3336(2) 0.28265(19) 0.36656(15) 0.0365(5) Uani 1 1 d .
H12 H 0.3401 0.2065 0.3484 0.044 Uiso 1 1 calc R
C13 C 0.4489(2) 0.29840(19) 0.36640(15) 0.0376(5) Uani 1 1 d .
H13 H 0.5350 0.2325 0.3484 0.045 Uiso 1 1 calc R
C14 C 0.44017(19) 0.40967(18) 0.39225(13) 0.0298(4) Uani 1 1 d .
H14 H 0.5202 0.4199 0.3912 0.036 Uiso 1 1 calc R
C15 C 0.15438(17) 0.96162(16) 0.15179(12) 0.0228(4) Uani 1 1 d .
H15A H 0.1006 0.9451 0.2070 0.027 Uiso 1 1 calc R
H15B H 0.1639 0.9020 0.1100 0.027 Uiso 1 1 calc R
C16 C 0.07346(17) 1.10006(16) 0.10813(11) 0.0215(3) Uani 1 1 d .
C17 C -0.04417(18) 1.12888(18) 0.06970(12) 0.0261(4) Uani 1 1 d .
H17 H -0.0653 1.0603 0.0653 0.031 Uiso 1 1 calc R
C18 C -0.13100(19) 1.25581(19) 0.03778(13) 0.0314(4) Uani 1 1 d .
H18 H -0.2110 1.2739 0.0118 0.038 Uiso 1 1 calc R
C19 C -0.10095(19) 1.35603(18) 0.04383(13) 0.0309(4) Uani 1 1 d .
H19 H -0.1615 1.4434 0.0235 0.037 Uiso 1 1 calc R
C20 C 0.01728(19) 1.32888(18) 0.07947(12) 0.0285(4) Uani 1 1 d .
H20 H 0.0395 1.3974 0.0821 0.034 Uiso 1 1 calc R
C21 C 0.10378(18) 1.20147(17) 0.11144(12) 0.0256(4) Uani 1 1 d .
H21 H 0.1849 1.1835 0.1359 0.031 Uiso 1 1 calc R
C22 C 0.38587(17) 0.92169(18) 0.09387(12) 0.0244(4) Uani 1 1 d .
H22A H 0.3402 0.9997 0.0499 0.029 Uiso 1 1 calc R
H22B H 0.4063 0.8441 0.0660 0.029 Uiso 1 1 calc R
C23 C 0.51716(17) 0.91629(17) 0.11281(11) 0.0245(4) Uani 1 1 d .
C24 C 0.51992(19) 1.02524(19) 0.13491(13) 0.0301(4) Uani 1 1 d .
H24 H 0.4384 1.1039 0.1373 0.036 Uiso 1 1 calc R
C25 C 0.6403(2) 1.0201(2) 0.15338(14) 0.0362(5) Uani 1 1 d .
H25 H 0.6409 1.0948 0.1688 0.043 Uiso 1 1 calc R
C26 C 0.7595(2) 0.9063(2) 0.14935(14) 0.0395(5) Uani 1 1 d .
H26 H 0.8418 0.9024 0.1628 0.047 Uiso 1 1 calc R
C27 C 0.75882(19) 0.7986(2) 0.12581(14) 0.0376(5) Uani 1 1 d .
H27 H 0.8411 0.7209 0.1219 0.045 Uiso 1 1 calc R
C28 C 0.63820(18) 0.80321(19) 0.10778(12) 0.0299(4) Uani 1 1 d .
H28 H 0.6384 0.7284 0.0919 0.036 Uiso 1 1 calc R
C31 C 0.34540(17) 0.62588(16) 0.19633(11) 0.0217(3) Uani 1 1 d .
C32 C 0.22449(17) 0.61809(16) 0.20367(11) 0.0221(3) Uani 1 1 d .
C33 C 0.20584(17) 0.52609(17) 0.17059(12) 0.0246(4) Uani 1 1 d .
C34 C 0.31425(18) 0.43651(16) 0.12457(12) 0.0254(4) Uani 1 1 d .
C35 C 0.43672(18) 0.44152(17) 0.11233(12) 0.0261(4) Uani 1 1 d .
C36 C 0.44922(17) 0.53485(17) 0.14807(12) 0.0243(4) Uani 1 1 d .
C37 C 0.52948(17) 0.73620(16) 0.31872(11) 0.0217(3) Uani 1 1 d .
C38 C 0.65253(18) 0.62720(16) 0.32767(12) 0.0236(4) Uani 1 1 d .
C39 C 0.76416(17) 0.62434(17) 0.35762(12) 0.0269(4) Uani 1 1 d .
C40 C 0.75477(18) 0.73556(18) 0.38175(13) 0.0284(4) Uani 1 1 d .
C41 C 0.63444(19) 0.84748(17) 0.37526(12) 0.0270(4) Uani 1 1 d .
C42 C 0.52712(17) 0.84390(16) 0.34407(11) 0.0230(4) Uani 1 1 d .
N1 N 0.23425(14) 0.74739(13) 0.38782(9) 0.0211(3) Uani 1 1 d .
H1 H 0.1593 0.7443 0.3710 0.025 Uiso 1 1 calc R
N2 N 0.29129(13) 0.92641(13) 0.17668(9) 0.0208(3) Uani 1 1 d .
H2 H 0.2845 0.9913 0.2071 0.025 Uiso 1 1 calc R
F1 F 0.11107(10) 0.70583(10) 0.24710(7) 0.0269(2) Uani 1 1 d .
F2 F 0.08534(11) 0.52240(11) 0.18249(8) 0.0342(3) Uani 1 1 d .
F3 F 0.29998(11) 0.34589(10) 0.09043(8) 0.0346(3) Uani 1 1 d .
F4 F 0.54185(11) 0.35384(11) 0.06600(8) 0.0368(3) Uani 1 1 d .
F5 F 0.57343(10) 0.53318(11) 0.13388(8) 0.0341(3) Uani 1 1 d .
F6 F 0.66965(11) 0.51308(10) 0.30514(8) 0.0327(3) Uani 1 1 d .
F7 F 0.88217(10) 0.51456(10) 0.36427(8) 0.0371(3) Uani 1 1 d .
F8 F 0.86330(11) 0.73535(11) 0.41058(9) 0.0396(3) Uani 1 1 d .
F9 F 0.62529(12) 0.95699(11) 0.39819(8) 0.0388(3) Uani 1 1 d .
F10 F 0.41111(10) 0.95939(9) 0.33745(7) 0.0286(2) Uani 1 1 d .
Zn1 Zn 0.369131(19) 0.745279(18) 0.265518(13) 0.01971(7) Uani 1 1 d .

loop_
_atom_site_aniso_label
_atom_site_aniso_U_11
_atom_site_aniso_U_22
_atom_site_aniso_U_33
_atom_site_aniso_U_23
_atom_site_aniso_U_13
_atom_site_aniso_U_12
C1 0.0283(9) 0.0239(9) 0.0231(9) -0.0099(7) 0.0033(7) -0.0115(8)
C2 0.0241(9) 0.0241(9) 0.0235(8) -0.0113(7) 0.0069(7) -0.0103(7)
C3 0.0258(9) 0.0234(9) 0.0352(10) -0.0121(8) 0.0054(8) -0.0114(8)
C4 0.0247(9) 0.0344(11) 0.0378(11) -0.0169(9) 0.0014(8) -0.0079(8)
C5 0.0320(10) 0.0292(10) 0.0292(10) -0.0088(8) 0.0023(8) -0.0033(8)
C6 0.0408(11) 0.0252(9) 0.0337(10) -0.0101(8) 0.0095(9) -0.0147(9)
C7 0.0270(9) 0.0275(9) 0.0320(10) -0.0121(8) 0.0069(8) -0.0126(8)
C8 0.0332(10) 0.0257(9) 0.0215(8) 0.0001(7) -0.0050(7) -0.0127(8)
C9 0.0266(9) 0.0209(8) 0.0194(8) 0.0034(7) -0.0046(7) -0.0090(7)
C10 0.0220(9) 0.0235(9) 0.0328(10) 0.0018(7) -0.0018(7) -0.0072(7)
C11 0.0310(10) 0.0294(10) 0.0409(11) 0.0035(8) -0.0084(9) -0.0167(8)
C12 0.0413(11) 0.0220(9) 0.0465(12) -0.0044(8) -0.0078(10) -0.0130(9)
C13 0.0280(10) 0.0248(10) 0.0500(12) -0.0075(9) -0.0002(9) -0.0034(8)
C14 0.0231(9) 0.0253(9) 0.0368(10) 0.0018(8) -0.0045(8) -0.0091(8)
C15 0.0198(8) 0.0238(9) 0.0243(9) -0.0006(7) -0.0028(7) -0.0100(7)
C16 0.0185(8) 0.0234(9) 0.0187(8) -0.0032(7) 0.0011(6) -0.0066(7)
C17 0.0237(9) 0.0274(9) 0.0274(9) -0.0055(7) -0.0016(7) -0.0110(8)
C18 0.0220(9) 0.0337(10) 0.0343(10) -0.0040(8) -0.0085(8) -0.0070(8)
C19 0.0270(9) 0.0254(9) 0.0308(10) -0.0011(8) -0.0058(8) -0.0036(8)
C20 0.0315(10) 0.0226(9) 0.0306(10) -0.0025(7) -0.0049(8) -0.0111(8)
C21 0.0227(9) 0.0255(9) 0.0284(9) -0.0010(7) -0.0062(7) -0.0104(7)
C22 0.0218(8) 0.0264(9) 0.0217(8) -0.0016(7) 0.0000(7) -0.0091(7)
C23 0.0218(8) 0.0271(9) 0.0205(8) 0.0034(7) 0.0014(7) -0.0108(7)
C24 0.0280(9) 0.0287(10) 0.0308(10) 0.0043(8) -0.0042(8) -0.0129(8)
C25 0.0401(11) 0.0410(12) 0.0346(11) 0.0044(9) -0.0065(9) -0.0267(10)
C26 0.0289(10) 0.0569(14) 0.0338(11) 0.0088(10) -0.0054(9) -0.0247(10)
C27 0.0207(9) 0.0439(12) 0.0349(11) 0.0039(9) 0.0016(8) -0.0081(9)
C28 0.0247(9) 0.0296(10) 0.0271(9) -0.0005(8) 0.0042(7) -0.0085(8)
C31 0.0239(8) 0.0196(8) 0.0195(8) -0.0017(6) -0.0024(7) -0.0080(7)
C32 0.0214(8) 0.0188(8) 0.0209(8) -0.0033(6) -0.0018(7) -0.0043(7)
C33 0.0226(9) 0.0253(9) 0.0274(9) -0.0029(7) -0.0047(7) -0.0114(7)
C34 0.0309(9) 0.0185(8) 0.0284(9) -0.0043(7) -0.0062(8) -0.0108(7)
C35 0.0261(9) 0.0209(9) 0.0262(9) -0.0077(7) 0.0006(7) -0.0053(7)
C36 0.0220(8) 0.0258(9) 0.0244(9) -0.0034(7) -0.0011(7) -0.0103(7)
C37 0.0205(8) 0.0210(8) 0.0211(8) -0.0017(7) -0.0012(7) -0.0078(7)
C38 0.0242(9) 0.0198(8) 0.0262(9) -0.0009(7) -0.0012(7) -0.0104(7)
C39 0.0181(8) 0.0237(9) 0.0318(10) 0.0030(7) -0.0032(7) -0.0055(7)
C40 0.0227(9) 0.0316(10) 0.0336(10) 0.0029(8) -0.0078(8) -0.0156(8)
C41 0.0305(10) 0.0247(9) 0.0299(9) -0.0035(7) -0.0029(8) -0.0157(8)
C42 0.0197(8) 0.0211(8) 0.0230(8) -0.0019(7) -0.0015(7) -0.0051(7)
N1 0.0228(7) 0.0183(7) 0.0205(7) -0.0046(6) -0.0013(6) -0.0071(6)
N2 0.0176(7) 0.0218(7) 0.0212(7) -0.0025(6) -0.0009(6) -0.0077(6)
F1 0.0205(5) 0.0259(5) 0.0312(5) -0.0111(4) -0.0001(4) -0.0055(4)
F2 0.0258(5) 0.0376(6) 0.0458(7) -0.0132(5) -0.0009(5) -0.0175(5)
F3 0.0376(6) 0.0249(5) 0.0461(7) -0.0142(5) -0.0049(5) -0.0138(5)
F4 0.0309(6) 0.0323(6) 0.0439(7) -0.0218(5) 0.0069(5) -0.0082(5)
F5 0.0239(5) 0.0410(6) 0.0416(6) -0.0177(5) 0.0074(5) -0.0166(5)
F6 0.0280(6) 0.0194(5) 0.0479(7) -0.0072(5) -0.0061(5) -0.0064(4)
F7 0.0194(5) 0.0277(6) 0.0550(7) 0.0006(5) -0.0086(5) -0.0032(4)
F8 0.0281(6) 0.0405(7) 0.0576(8) 0.0020(6) -0.0152(5) -0.0210(5)
F9 0.0384(6) 0.0310(6) 0.0554(7) -0.0105(5) -0.0095(6) -0.0189(5)
F10 0.0230(5) 0.0203(5) 0.0376(6) -0.0075(4) -0.0035(4) -0.0039(4)
Zn1 0.01850(10) 0.01803(10) 0.02075(11) -0.00375(7) -0.00163(7) -0.00614(8)

loop_
_atom_type_symbol
_atom_type_description
_atom_type_scat_dispersion_real
_atom_type_scat_dispersion_imag
_atom_type_scat_source
C C 0.0033 0.0016 'International Tables Vol C Tables 4.2.6.8 and 6.1.1.4'
H H 0.0000 0.0000 'International Tables Vol C Tables 4.2.6.8 and 6.1.1.4'
N N 0.0061 0.0033 'International Tables Vol C Tables 4.2.6.8 and 6.1.1.4'
F F 0.0171 0.0103 'International Tables Vol C Tables 4.2.6.8 and 6.1.1.4'
Zn Zn 0.2839 1.4301 'International Tables Vol C Tables 4.2.6.8 and 6.1.1.4'

loop_
_geom_angle_atom_site_label_1
_geom_angle_atom_site_label_2
_geom_angle_atom_site_label_3
_geom_angle
N1 C1 C2 112.15(14)
N1 C1 H1A 109.2
C2 C1 H1A 109.2
N1 C1 H1B 109.2
C2 C1 H1B 109.2
H1A C1 H1B 107.9
C7 C2 C3 118.58(17)
C7 C2 C1 121.58(16)
C3 C2 C1 119.78(16)
C4 C3 C2 120.69(18)
C4 C3 H3 119.7
C2 C3 H3 119.7
C3 C4 C5 120.35(18)
C3 C4 H4 119.8
C5 C4 H4 119.8
C6 C5 C4 119.30(18)
C6 C5 H5 120.4
C4 C5 H5 120.4
C5 C6 C7 120.40(18)
C5 C6 H6 119.8
C7 C6 H6 119.8
C2 C7 C6 120.64(18)
C2 C7 H7 119.7
C6 C7 H7 119.7
N1 C8 C9 113.24(14)
N1 C8 H8A 108.9
C9 C8 H8A 108.9
N1 C8 H8B 108.9
C9 C8 H8B 108.9
H8A C8 H8B 107.7
C14 C9 C10 118.38(17)
C14 C9 C8 121.10(17)
C10 C9 C8 120.51(16)
C11 C10 C9 120.98(17)
C11 C10 H10 119.5
C9 C10 H10 119.5
C12 C11 C10 120.08(18)
C12 C11 H11 120.0
C10 C11 H11 120.0
C13 C12 C11 119.59(19)
C13 C12 H12 120.2
C11 C12 H12 120.2
C12 C13 C14 120.54(18)
C12 C13 H13 119.7
C14 C13 H13 119.7
C13 C14 C9 120.42(18)
C13 C14 H14 119.8
C9 C14 H14 119.8
N2 C15 C16 117.27(14)
N2 C15 H15A 108.0
C16 C15 H15A 108.0
N2 C15 H15B 108.0
C16 C15 H15B 108.0
H15A C15 H15B 107.2
C21 C16 C17 118.21(16)
C21 C16 C15 123.49(15)
C17 C16 C15 118.05(16)
C18 C17 C16 121.11(17)
C18 C17 H17 119.4
C16 C17 H17 119.4
C19 C18 C17 119.84(17)
C19 C18 H18 120.1
C17 C18 H18 120.1
C20 C19 C18 119.84(17)
C20 C19 H19 120.1
C18 C19 H19 120.1
C19 C20 C21 120.00(17)
C19 C20 H20 120.0
C21 C20 H20 120.0
C16 C21 C20 120.94(16)
C16 C21 H21 119.5
C20 C21 H21 119.5
N2 C22 C23 112.98(14)
N2 C22 H22A 109.0
C23 C22 H22A 109.0
N2 C22 H22B 109.0
C23 C22 H22B 109.0
H22A C22 H22B 107.8
C28 C23 C24 118.57(17)
C28 C23 C22 120.84(17)
C24 C23 C22 120.58(16)
C25 C24 C23 120.72(18)
C25 C24 H24 119.6
C23 C24 H24 119.6
C26 C25 C24 120.0(2)
C26 C25 H25 120.0
C24 C25 H25 120.0
C27 C26 C25 119.96(19)
C27 C26 H26 120.0
C25 C26 H26 120.0
C26 C27 C28 120.17(19)
C26 C27 H27 119.9
C28 C27 H27 119.9
C27 C28 C23 120.58(19)
C27 C28 H28 119.7
C23 C28 H28 119.7
C32 C31 C36 113.59(16)
C32 C31 Zn1 121.43(12)
C36 C31 Zn1 124.49(13)
F1 C32 C31 119.91(15)
F1 C32 C33 115.04(15)
C31 C32 C33 125.05(16)
F2 C33 C34 119.92(15)
F2 C33 C32 121.70(16)
C34 C33 C32 118.38(16)
F3 C34 C33 120.26(16)
F3 C34 C35 120.25(16)
C33 C34 C35 119.49(16)
F4 C35 C34 118.80(16)
F4 C35 C36 121.90(16)
C34 C35 C36 119.30(16)
F5 C36 C35 115.98(15)
F5 C36 C31 119.88(15)
C35 C36 C31 124.14(17)
C42 C37 C38 113.43(15)
C42 C37 Zn1 121.76(12)
C38 C37 Zn1 124.67(13)
F6 C38 C39 115.72(15)
F6 C38 C37 119.91(15)
C39 C38 C37 124.36(16)
F7 C39 C40 119.37(16)
F7 C39 C38 121.48(17)
C40 C39 C38 119.15(16)
F8 C40 C39 120.19(16)
F8 C40 C41 120.35(17)
C39 C40 C41 119.46(16)
F9 C41 C40 119.58(16)
F9 C41 C42 122.01(16)
C40 C41 C42 118.41(16)
F10 C42 C37 119.37(15)
F10 C42 C41 115.44(15)
C37 C42 C41 125.18(16)
C1 N1 C8 109.79(13)
C1 N1 Zn1 117.09(11)
C8 N1 Zn1 108.65(10)
C1 N1 H1 106.9
C8 N1 H1 106.9
Zn1 N1 H1 106.9
C15 N2 C22 110.31(13)
C15 N2 Zn1 111.58(10)
C22 N2 Zn1 111.12(10)
C15 N2 H2 107.9
C22 N2 H2 107.9
Zn1 N2 H2 107.9
C37 Zn1 C31 133.72(7)
C37 Zn1 N2 106.18(6)
C31 Zn1 N2 101.53(6)
C37 Zn1 N1 100.25(6)
C31 Zn1 N1 102.40(6)
N2 Zn1 N1 112.50(5)

loop_
_geom_bond_atom_site_label_1
_geom_bond_atom_site_label_2
_geom_bond_distance
C1 N1 1.493(2)
C1 C2 1.508(2)
C1 H1A 0.9900
C1 H1B 0.9900
C2 C7 1.386(3)
C2 C3 1.395(2)
C3 C4 1.382(3)
C3 H3 0.9500
C4 C5 1.387(3)
C4 H4 0.9500
C5 C6 1.381(3)
C5 H5 0.9500
C6 C7 1.390(3)
C6 H6 0.9500
C7 H7 0.9500
C8 N1 1.494(2)
C8 C9 1.503(2)
C8 H8A 0.9900
C8 H8B 0.9900
C9 C14 1.388(3)
C9 C10 1.392(3)
C10 C11 1.383(3)
C10 H10 0.9500
C11 C12 1.379(3)
C11 H11 0.9500
C12 C13 1.378(3)
C12 H12 0.9500
C13 C14 1.388(3)
C13 H13 0.9500
C14 H14 0.9500
C15 N2 1.478(2)
C15 C16 1.516(2)
C15 H15A 0.9900
C15 H15B 0.9900
C16 C21 1.386(2)
C16 C17 1.391(2)
C17 C18 1.385(3)
C17 H17 0.9500
C18 C19 1.381(3)
C18 H18 0.9500
C19 C20 1.380(3)
C19 H19 0.9500
C20 C21 1.388(2)
C20 H20 0.9500
C21 H21 0.9500
C22 N2 1.496(2)
C22 C23 1.506(2)
C22 H22A 0.9900
C22 H22B 0.9900
C23 C28 1.390(2)
C23 C24 1.393(3)
C24 C25 1.386(3)
C24 H24 0.9500
C25 C26 1.383(3)
C25 H25 0.9500
C26 C27 1.378(3)
C26 H26 0.9500
C27 C28 1.389(3)
C27 H27 0.9500
C28 H28 0.9500
C31 C32 1.377(2)
C31 C36 1.378(2)
C31 Zn1 2.0301(17)
C32 F1 1.3712(19)
C32 C33 1.379(2)
C33 F2 1.345(2)
C33 C34 1.374(3)
C34 F3 1.346(2)
C34 C35 1.374(3)
C35 F4 1.350(2)
C35 C36 1.378(2)
C36 F5 1.357(2)
C37 C42 1.374(2)
C37 C38 1.379(2)
C37 Zn1 2.0277(17)
C38 F6 1.362(2)
C38 C39 1.376(2)
C39 F7 1.349(2)
C39 C40 1.372(3)
C40 F8 1.349(2)
C40 C41 1.375(3)
C41 F9 1.346(2)
C41 C42 1.375(2)
C42 F10 1.3715(19)
N1 Zn1 2.1874(14)
N1 H1 0.9300
N2 Zn1 2.1504(14)
N2 H2 0.9300

loop_
_geom_hbond_atom_site_label_D
_geom_hbond_atom_site_label_H
_geom_hbond_atom_site_label_A
_geom_hbond_distance_DH
_geom_hbond_distance_HA
_geom_hbond_distance_DA
_geom_hbond_angle_DHA
N1 H1 F1 0.93 2.21 2.9402(17) 134.3
N2 H2 F10 0.93 2.48 3.1266(17) 126.3
